data_7155201
loop_
_publ_author_name
'Petryk, M.'
'Szymkowiak, J.'
'Gierczyk, B.'
'Sp\'olnik, G'
'Popenda, \/L'
'Janiak, A.'
'Kwit, M.'

_publ_section_title
;
 Chiral, triformylphenol-derived salen-type [4 + 6] organic cages.
;
_journal_issue 31
_journal_name_full 'Organic &amp; biomolecular chemistry'
_journal_page_first 7495
_journal_page_last 7499
_journal_paper_doi 10.1039/c6ob01429a
_journal_volume 14
_journal_year 2016
_chemical_absolute_configuration rm
_chemical_formula_moiety 'C72 H80 N12 O4'
_chemical_formula_sum 'C72 H80 N12 O4'
_chemical_formula_weight 1177.48
_space_group_crystal_system cubic
_space_group_IT_number 210
_space_group_name_Hall 'F 4d 2 3'
_space_group_name_H-M_alt 'F 41 3 2'
_symmetry_space_group_name_Hall 'F 4d 2 3'
_symmetry_space_group_name_H-M 'F 41 3 2'
_atom_sites_solution_hydrogens mixed
_audit_creation_method SHELXL-2014/7
_audit_update_record
;
2016-05-01 deposited with the CCDC.
2016-07-07 downloaded from the CCDC.
;
_cell_angle_alpha 90
_cell_angle_beta 90
_cell_angle_gamma 90
_cell_formula_units_Z 8
_cell_length_a 24.8942(5)
_cell_length_b 24.8942(5)
_cell_length_c 24.8942(5)
_cell_measurement_reflns_used 3810
_cell_measurement_temperature 150(2)
_cell_measurement_theta_max 66.734
_cell_measurement_theta_min 3.075
_cell_volume 15427.5(5)
_computing_structure_refinement 'SHELXL-2014/7 (Sheldrick, 2014)'
_diffrn_ambient_temperature 150(2)
_diffrn_detector_area_resol_mean 10.5357
_diffrn_measured_fraction_theta_full 0.994
_diffrn_measured_fraction_theta_max 0.994
_diffrn_measurement_device_type 'SuperNova, Single source at offset, Atlas'
_diffrn_measurement_method '\w scans'
_diffrn_radiation_type CuK\a
_diffrn_radiation_wavelength 1.54184
_diffrn_reflns_av_R_equivalents 0.0967
_diffrn_reflns_av_unetI/netI 0.0370
_diffrn_reflns_Laue_measured_fraction_full 0.994
_diffrn_reflns_Laue_measured_fraction_max 0.994
_diffrn_reflns_limit_h_max 23
_diffrn_reflns_limit_h_min -25
_diffrn_reflns_limit_k_max 25
_diffrn_reflns_limit_k_min -24
_diffrn_reflns_limit_l_max 25
_diffrn_reflns_limit_l_min -25
_diffrn_reflns_number 14070
_diffrn_reflns_point_group_measured_fraction_full 0.996
_diffrn_reflns_point_group_measured_fraction_max 0.996
_diffrn_reflns_theta_full 53.396
_diffrn_reflns_theta_max 53.396
_diffrn_reflns_theta_min 3.075
_diffrn_source 'SuperNova (Cu) X-ray Source'
_exptl_absorpt_coefficient_mu 0.509
_exptl_absorpt_correction_T_max 1.00000
_exptl_absorpt_correction_T_min 0.84783
_exptl_absorpt_correction_type multi-scan
_exptl_absorpt_process_details
;
CrysAlisPro 1.171.38.41 (Rigaku Oxford Diffraction, 2015)
Empirical absorption correction using spherical harmonics,
implemented in SCALE3 ABSPACK scaling algorithm.
;
_exptl_crystal_colour yellow
_exptl_crystal_density_diffrn 1.014
_exptl_crystal_description tetrahedral
_exptl_crystal_F_000 5024
_exptl_crystal_recrystallization_method 'Re-crystallisation from solvent'
_exptl_crystal_size_max 0.15
_exptl_crystal_size_mid 0.15
_exptl_crystal_size_min 0.15
_platon_squeeze_details
;
Approx. four molecules of xylene have been sqeezed
;
_refine_diff_density_max 0.478
_refine_diff_density_min -0.626
_refine_diff_density_rms 0.098
_refine_ls_abs_structure_details
;
 Flack x determined using 250 quotients [(I+)-(I-)]/[(I+)+(I-)]
 (Parsons, Flack and Wagner, Acta Cryst. B69 (2013) 249-259).
;
_refine_ls_abs_structure_Flack 0.0(4)
_refine_ls_extinction_method none
_refine_ls_goodness_of_fit_ref 1.431
_refine_ls_hydrogen_treatment constr
_refine_ls_matrix_type full
_refine_ls_number_parameters 73
_refine_ls_number_reflns 772
_refine_ls_number_restraints 3
_refine_ls_restrained_S_all 1.436
_refine_ls_R_factor_all 0.1114
_refine_ls_R_factor_gt 0.1104
_refine_ls_shift/su_max 0.000
_refine_ls_shift/su_mean 0.000
_refine_ls_structure_factor_coef Fsqd
_refine_ls_weighting_details 'w=1/[\s^2^(Fo^2^)+(0.2000P)^2^] where P=(Fo^2^+2Fc^2^)/3'
_refine_ls_weighting_scheme calc
_refine_ls_wR_factor_gt 0.2882
_refine_ls_wR_factor_ref 0.2918
_reflns_Friedel_coverage 0.526
_reflns_Friedel_fraction_full 1.000
_reflns_Friedel_fraction_max 1.000
_reflns_number_gt 748
_reflns_number_total 772
_reflns_threshold_expression 'I > 2\s(I)'
_cod_data_source_file c6ob01429a2.cif
_cod_data_source_block cage6_squeezed
_cod_depositor_comments 'Adding full bibliography for 7155201.cif.'
_cod_original_cell_volume 15427.5(9)
_cod_database_code 7155201
_shelx_shelxl_version_number 2014/7
_shelx_space_group_comment
;
The symmetry employed for this shelxl refinement is uniquely defined
by the following loop, which should always be used as a source of
symmetry information in preference to the above space-group names.
They are only intended as comments.
;
_solvent_exptl_crystal_recrystallization_method 'commercial xylene mixture'

loop_
_space_group_symop_operation_xyz
'x, y, z'
'-y+1/4, x+1/4, z+1/4'
'-x, -y, z'
'y+1/4, -x+1/4, z+1/4'
'x+1/4, -z+1/4, y+1/4'
'x, -y, -z'
'x+1/4, z+1/4, -y+1/4'
'z+1/4, y+1/4, -x+1/4'
'-x, y, -z'
'-z+1/4, y+1/4, x+1/4'
'z, x, y'
'y, z, x'
'-y, -z, x'
'z, -x, -y'
'-y, z, -x'
'-z, -x, y'
'-z, x, -y'
'y, -z, -x'
'y+1/4, x+1/4, -z+1/4'
'-y+1/4, -x+1/4, -z+1/4'
'-x+1/4, z+1/4, y+1/4'
'-x+1/4, -z+1/4, -y+1/4'
'z+1/4, -y+1/4, x+1/4'
'-z+1/4, -y+1/4, -x+1/4'
'x, y+1/2, z+1/2'
'-y+1/4, x+3/4, z+3/4'
'-x, -y+1/2, z+1/2'
'y+1/4, -x+3/4, z+3/4'
'x+1/4, -z+3/4, y+3/4'
'x, -y+1/2, -z+1/2'
'x+1/4, z+3/4, -y+3/4'
'z+1/4, y+3/4, -x+3/4'
'-x, y+1/2, -z+1/2'
'-z+1/4, y+3/4, x+3/4'
'z, x+1/2, y+1/2'
'y, z+1/2, x+1/2'
'-y, -z+1/2, x+1/2'
'z, -x+1/2, -y+1/2'
'-y, z+1/2, -x+1/2'
'-z, -x+1/2, y+1/2'
'-z, x+1/2, -y+1/2'
'y, -z+1/2, -x+1/2'
'y+1/4, x+3/4, -z+3/4'
'-y+1/4, -x+3/4, -z+3/4'
'-x+1/4, z+3/4, y+3/4'
'-x+1/4, -z+3/4, -y+3/4'
'z+1/4, -y+3/4, x+3/4'
'-z+1/4, -y+3/4, -x+3/4'
'x+1/2, y, z+1/2'
'-y+3/4, x+1/4, z+3/4'
'-x+1/2, -y, z+1/2'
'y+3/4, -x+1/4, z+3/4'
'x+3/4, -z+1/4, y+3/4'
'x+1/2, -y, -z+1/2'
'x+3/4, z+1/4, -y+3/4'
'z+3/4, y+1/4, -x+3/4'
'-x+1/2, y, -z+1/2'
'-z+3/4, y+1/4, x+3/4'
'z+1/2, x, y+1/2'
'y+1/2, z, x+1/2'
'-y+1/2, -z, x+1/2'
'z+1/2, -x, -y+1/2'
'-y+1/2, z, -x+1/2'
'-z+1/2, -x, y+1/2'
'-z+1/2, x, -y+1/2'
'y+1/2, -z, -x+1/2'
'y+3/4, x+1/4, -z+3/4'
'-y+3/4, -x+1/4, -z+3/4'
'-x+3/4, z+1/4, y+3/4'
'-x+3/4, -z+1/4, -y+3/4'
'z+3/4, -y+1/4, x+3/4'
'-z+3/4, -y+1/4, -x+3/4'
'x+1/2, y+1/2, z'
'-y+3/4, x+3/4, z+1/4'
'-x+1/2, -y+1/2, z'
'y+3/4, -x+3/4, z+1/4'
'x+3/4, -z+3/4, y+1/4'
'x+1/2, -y+1/2, -z'
'x+3/4, z+3/4, -y+1/4'
'z+3/4, y+3/4, -x+1/4'
'-x+1/2, y+1/2, -z'
'-z+3/4, y+3/4, x+1/4'
'z+1/2, x+1/2, y'
'y+1/2, z+1/2, x'
'-y+1/2, -z+1/2, x'
'z+1/2, -x+1/2, -y'
'-y+1/2, z+1/2, -x'
'-z+1/2, -x+1/2, y'
'-z+1/2, x+1/2, -y'
'y+1/2, -z+1/2, -x'
'y+3/4, x+3/4, -z+1/4'
'-y+3/4, -x+3/4, -z+1/4'
'-x+3/4, z+3/4, y+1/4'
'-x+3/4, -z+3/4, -y+1/4'
'z+3/4, -y+3/4, x+1/4'
'-z+3/4, -y+3/4, -x+1/4'

loop_
_atom_site_label
_atom_site_type_symbol
_atom_site_fract_x
_atom_site_fract_y
_atom_site_fract_z
_atom_site_U_iso_or_equiv
_atom_site_adp_type
_atom_site_occupancy
_atom_site_site_symmetry_order
_atom_site_calc_flag
_atom_site_refinement_flags_posn
_atom_site_refinement_flags_adp
_atom_site_refinement_flags_occupancy
C1 C 0.7402(8) 0.2778(5) 0.3795(3) 0.232(11) Uani 1 1 d D . .
H1B H 0.7181 0.2843 0.3471 0.278 Uiso 1 1 calc R U .
H1A H 0.7710 0.3029 0.3789 0.278 Uiso 1 1 calc R U .
C2 C 0.7065(4) 0.2874(5) 0.4298(3) 0.164(4) Uani 1 1 d D . .
H2B H 0.6932 0.3249 0.4298 0.197 Uiso 1 1 calc R U .
H2A H 0.6750 0.2632 0.4294 0.197 Uiso 1 1 calc R U .
C3 C 0.7389(2) 0.2775(3) 0.48055(19) 0.1000(19) Uani 1 1 d . . .
H3 H 0.7693 0.3037 0.4818 0.120 Uiso 1 1 calc R U .
N1 N 0.7051(2) 0.2862(2) 0.52627(18) 0.1023(18) Uani 1 1 d . . .
C4 C 0.7150(3) 0.3240(3) 0.5586(2) 0.107(2) Uani 1 1 d . . .
H4 H 0.7465 0.3446 0.5529 0.129 Uiso 1 1 calc R U .
C5 C 0.6810(2) 0.3381(2) 0.6044(2) 0.103(2) Uani 1 1 d . . .
C6 C 0.6361(2) 0.3055(3) 0.6170(2) 0.103(2) Uani 1 1 d . . .
H6 H 0.6277 0.2747 0.5955 0.124 Uiso 0.3333 1 d R U P
O1 O 0.6235(4) 0.2638(6) 0.5857(5) 0.107(3) Uani 0.3333 1 d . . P
H1 H 0.6453 0.2620 0.5599 0.128 Uiso 0.3333 1 d R U P

loop_
_atom_site_aniso_label
_atom_site_aniso_U_11
_atom_site_aniso_U_22
_atom_site_aniso_U_33
_atom_site_aniso_U_23
_atom_site_aniso_U_13
_atom_site_aniso_U_12
C1 0.227(14) 0.40(3) 0.070(4) 0.048(7) -0.027(6) -0.093(19)
C2 0.160(8) 0.229(12) 0.103(5) 0.033(6) -0.033(5) -0.042(7)
C3 0.109(4) 0.114(4) 0.077(3) 0.008(2) -0.005(2) -0.028(3)
N1 0.100(3) 0.115(4) 0.092(3) 0.006(2) -0.005(2) -0.008(2)
C4 0.129(5) 0.096(4) 0.096(3) 0.012(3) -0.015(3) -0.011(3)
C5 0.107(4) 0.114(4) 0.088(3) 0.005(3) -0.002(3) 0.007(3)
C6 0.098(4) 0.110(4) 0.102(4) 0.007(3) -0.011(3) 0.004(3)
O1 0.072(5) 0.138(9) 0.111(7) -0.030(7) -0.002(5) -0.002(6)

loop_
_atom_type_symbol
_atom_type_description
_atom_type_scat_dispersion_real
_atom_type_scat_dispersion_imag
_atom_type_scat_source
C C 0.0181 0.0091 'International Tables Vol C Tables 4.2.6.8 and 6.1.1.4'
H H 0.0000 0.0000 'International Tables Vol C Tables 4.2.6.8 and 6.1.1.4'
N N 0.0311 0.0180 'International Tables Vol C Tables 4.2.6.8 and 6.1.1.4'
O O 0.0492 0.0322 'International Tables Vol C Tables 4.2.6.8 and 6.1.1.4'

loop_
_geom_angle_atom_site_label_1
_geom_angle_atom_site_label_2
_geom_angle_atom_site_label_3
_geom_angle
_geom_angle_site_symmetry_1
_geom_angle_site_symmetry_3
C1 C1 C2 109.3(11) 75_655 .
C1 C1 H1B 109.8 75_655 .
C2 C1 H1B 109.8 . .
C1 C1 H1A 109.8 75_655 .
C2 C1 H1A 109.8 . .
H1B C1 H1A 108.3 . .
C3 C2 C1 111.5(9) . .
C3 C2 H2B 109.3 . .
C1 C2 H2B 109.3 . .
C3 C2 H2A 109.3 . .
C1 C2 H2A 109.3 . .
H2B C2 H2A 108.0 . .
N1 C3 C3 111.2(4) . 75_655
N1 C3 C2 108.9(6) . .
C3 C3 C2 110.5(6) 75_655 .
N1 C3 H3 108.7 . .
C3 C3 H3 108.7 75_655 .
C2 C3 H3 108.7 . .
C4 N1 C3 120.4(6) . .
N1 C4 C5 124.3(6) . .
N1 C4 H4 117.9 . .
C5 C4 H4 117.9 . .
C6 C5 C6 121.2(6) 13_665 .
C6 C5 C4 119.3(5) 13_665 .
C6 C5 C4 119.5(6) . .
O1 C6 C5 121.2(7) . 14_566
O1 C6 C5 120.0(7) . .
C5 C6 C5 118.8(6) 14_566 .
C5 C6 H6 120.7 14_566 .
C5 C6 H6 120.5 . .
C6 O1 H1 109.7 . .
H6 O1 H1 111.0 . .

loop_
_geom_bond_atom_site_label_1
_geom_bond_atom_site_label_2
_geom_bond_distance
_geom_bond_site_symmetry_2
C1 C1 1.47(2) 75_655
C1 C2 1.527(16) .
C1 H1B 0.9900 .
C1 H1A 0.9900 .
C2 C3 1.518(8) .
C2 H2B 0.9900 .
C2 H2A 0.9900 .
C3 N1 1.432(7) .
C3 C3 1.476(13) 75_655
C3 H3 1.0000 .
N1 C4 1.263(7) .
C4 C5 1.461(10) .
C4 H4 0.9500 .
C5 C6 1.409(8) 13_665
C5 C6 1.416(9) .
C6 O1 1.336(14) .
C6 C5 1.409(8) 14_566
C6 H6 0.9597 .
O1 H6 0.3792 .
O1 H1 0.8401 .

loop_
_platon_squeeze_void_nr
_platon_squeeze_void_average_x
_platon_squeeze_void_average_y
_platon_squeeze_void_average_z
_platon_squeeze_void_volume
_platon_squeeze_void_count_electrons
_platon_squeeze_void_content
1 -0.007 -0.002 0.001 2467 248 ' '
2 0.000 0.000 0.500 13 8 ' '
3 0.000 0.500 0.000 13 8 ' '
4 0.125 0.125 0.625 6 4 ' '
5 0.125 0.375 0.875 6 3 ' '
6 0.125 0.625 0.125 6 4 ' '
7 0.125 0.875 0.375 6 3 ' '
8 0.250 0.250 0.750 13 8 ' '
9 0.250 0.750 0.250 13 8 ' '
10 0.375 0.125 0.875 6 3 ' '
11 0.375 0.375 0.625 6 3 ' '
12 0.375 0.625 0.375 6 3 ' '
13 0.375 0.875 0.125 6 3 ' '
14 0.500 0.000 0.000 13 8 ' '
15 0.500 0.500 0.500 13 8 ' '
16 0.625 0.125 0.125 6 4 ' '
17 0.625 0.375 0.375 6 3 ' '
18 0.625 0.625 0.625 6 4 ' '
19 0.625 0.875 0.875 6 3 ' '
20 0.750 0.250 0.250 13 8 ' '
21 0.750 0.750 0.750 13 8 ' '
22 0.875 0.125 0.375 6 3 ' '
23 0.875 0.375 0.125 6 3 ' '
24 0.875 0.625 0.875 6 3 ' '
25 0.875 0.875 0.625 6 3 ' '
